data_2220383
loop_
_publ_author_name
'Lin, Zhi-Sheng'
'Huang, Ya-Xi'
'Prots, Yurii'
'Zhao, Jing-Tai'
'Kniep, R\"udiger'

_publ_section_title
;
 Na~5~(NH~4~)Mn~3~[B~9~P~6~O~33~(OH)~3~]&#x00B7;1.5H~2~O
;
_journal_issue 12
_journal_name_full 'Acta Crystallographica Section E'
_journal_page_first i82
_journal_page_last i83
_journal_paper_doi 10.1107/S1600536808037884
_journal_volume 64
_journal_year 2008
_chemical_formula_iupac 'Na5 (N H4) Mn3 [B9 P6 O33 (O H)3], 1.5(H2 O)'
_chemical_formula_structural 'Na5 (N H4) Mn3 [B9 P6 O33 (O H)3] (H2 O)1.5'
_chemical_formula_sum 'B18 H20 Mn6 N2 Na10 O75 P12'
_chemical_formula_weight 2373.94
_chemical_name_systematic
;
Pentasodium ammonium trimanganese(II) borophosphate sesquihydrate
;
_space_group_IT_number 173
_symmetry_cell_setting hexagonal
_symmetry_space_group_name_Hall 'P 6c'
_symmetry_space_group_name_H-M 'P 63'
_atom_sites_solution_hydrogens difmap
_atom_sites_solution_primary direct
_atom_sites_solution_secondary difmap
_audit_creation_method SHELXL-97
_cell_angle_alpha 90.00
_cell_angle_beta 90.00
_cell_angle_gamma 120.00
_cell_formula_units_Z 1
_cell_length_a 11.9331(2)
_cell_length_b 11.9331(2)
_cell_length_c 12.1290(4)
_cell_measurement_reflns_used 7346
_cell_measurement_temperature 295
_cell_measurement_theta_max 33.6
_cell_measurement_theta_min 2.0
_cell_volume 1495.76(6)
_computing_cell_refinement 'CrystalClear (Rigaku/MSC, 2005)'
_computing_data_collection 'CrystalClear (Rigaku/MSC, 2005)'
_computing_data_reduction 'CrystalClear (Rigaku/MSC, 2005)'
_computing_molecular_graphics 'DIAMOND (Brandenburg, 2004)'
_computing_publication_material 'SHELXL97 (Sheldrick, 2008)'
_computing_structure_refinement 'SHELXL97 (Sheldrick, 2008)'
_computing_structure_solution 'SHELXS97 (Sheldrick, 2008)'
_diffrn_ambient_temperature 295
_diffrn_measured_fraction_theta_full 0.998
_diffrn_measured_fraction_theta_max 0.998
_diffrn_measurement_device 'Rigaku Mercury AFC7 CCD'
_diffrn_measurement_method \w-scans
_diffrn_radiation_monochromator graphite
_diffrn_radiation_source 'fine-focus sealed tube'
_diffrn_radiation_type MoK\a
_diffrn_radiation_wavelength 0.71073
_diffrn_reflns_av_R_equivalents 0.0303
_diffrn_reflns_av_sigmaI/netI 0.0286
_diffrn_reflns_limit_h_max 12
_diffrn_reflns_limit_h_min -16
_diffrn_reflns_limit_k_max 16
_diffrn_reflns_limit_k_min -16
_diffrn_reflns_limit_l_max 16
_diffrn_reflns_limit_l_min -16
_diffrn_reflns_number 12243
_diffrn_reflns_theta_full 29.99
_diffrn_reflns_theta_max 29.99
_diffrn_reflns_theta_min 1.97
_exptl_absorpt_coefficient_mu 1.792
_exptl_absorpt_correction_T_max 0.931
_exptl_absorpt_correction_T_min 0.779
_exptl_absorpt_correction_type multi-scan
_exptl_absorpt_process_details '(Blessing, 1995)'
_exptl_crystal_colour colourless
_exptl_crystal_density_diffrn 2.635
_exptl_crystal_density_method 'not measured'
_exptl_crystal_description prism
_exptl_crystal_F_000 1164
_exptl_crystal_size_max 0.075
_exptl_crystal_size_mid 0.040
_exptl_crystal_size_min 0.040
_refine_diff_density_max 0.661
_refine_diff_density_min -0.806
_refine_ls_abs_structure_details 'Flack (1983), 1374 Friedel pairs'
_refine_ls_abs_structure_Flack 0.43(3)
_refine_ls_extinction_expression Fc^*^=kFc[1+0.001xFc^2^\l^3^/sin(2\q)]^-1/4^
_refine_ls_extinction_method none
_refine_ls_goodness_of_fit_ref 1.123
_refine_ls_hydrogen_treatment mixed
_refine_ls_matrix_type full
_refine_ls_number_parameters 191
_refine_ls_number_reflns 2891
_refine_ls_number_restraints 1
_refine_ls_restrained_S_all 1.122
_refine_ls_R_factor_all 0.0412
_refine_ls_R_factor_gt 0.0398
_refine_ls_shift/su_max 0.000
_refine_ls_shift/su_mean 0.000
_refine_ls_structure_factor_coef Fsqd
_refine_ls_weighting_details 'w=1/[\s^2^(Fo^2^)+(0.0419P)^2^+2.5644P] where P=(Fo^2^+2Fc^2^)/3'
_refine_ls_weighting_scheme calc
_refine_ls_wR_factor_gt 0.0973
_refine_ls_wR_factor_ref 0.0988
_reflns_number_gt 2784
_reflns_number_total 2891
_reflns_threshold_expression I>2\s(I)
_cod_data_source_file wm2204.cif
_cod_data_source_block I
_cod_database_code 2220383
_cod_database_fobs_code 2220383

loop_
_symmetry_equiv_pos_as_xyz
'x, y, z'
'-x, -y, z+1/2'
'-y, x-y, z'
'y, -x+y, z+1/2'
'-x+y, -x, z'
'x-y, x, z+1/2'

loop_
_atom_site_type_symbol
_atom_site_label
_atom_site_fract_x
_atom_site_fract_y
_atom_site_fract_z
_atom_site_U_iso_or_equiv
_atom_site_adp_type
_atom_site_calc_flag
_atom_site_refinement_flags
_atom_site_occupancy
Mn Mn2 0.50444(6) 0.50073(7) 0.04544(11) 0.01330(12) Uani d . 1
P P1 0.62139(9) 0.81051(9) 0.00965(7) 0.0111(2) Uani d . 1
P P2 0.37924(9) 0.19394(10) 0.08857(7) 0.0120(2) Uani d . 1
B B1 0.2928(4) 0.2502(4) 0.6961(4) 0.0118(7) Uani d . 1
B B2 0.2992(4) 0.2504(5) 0.8974(4) 0.0151(8) Uani d . 1
B B3 0.4938(3) 0.4004(3) 0.7921(5) 0.0159(6) Uani d . 1
O O1 0.5750(3) 0.6785(3) 0.9591(3) 0.0169(6) Uani d . 1
O O2 0.7011(3) 0.9084(3) 0.9177(2) 0.0162(6) Uani d . 1
O O3 0.7199(3) 0.8385(3) 0.1043(2) 0.0150(6) Uani d . 1
O O4 0.5126(3) 0.8296(3) 0.0515(3) 0.0177(5) Uani d . 1
O O5 0.2925(3) 0.0953(3) 0.1789(2) 0.0152(5) Uani d . 1
O O6 0.4181(3) 0.3245(3) 0.1360(3) 0.0179(6) Uani d . 1
O O7 0.2859(3) 0.1639(3) 0.9886(3) 0.0182(6) Uani d . 1
O O8 0.6857(3) 0.5090(3) 0.0545(3) 0.0175(6) Uani d . 1
O O9 0.5731(3) 0.6364(3) 0.1961(3) 0.0147(5) Uani d . 1
O O10 0.26579(18) 0.17981(18) 0.7974(3) 0.0132(3) Uani d . 1
O O11 0.4355(3) 0.3637(3) 0.8933(3) 0.0157(6) Uani d . 1
O O12 0.6273(2) 0.4785(2) 0.7907(3) 0.0235(5) Uani d . 1
H H1 0.648(7) 0.498(7) 0.723(6) 0.07(2) Uiso d . 1
Na Na1 0.71486(14) 0.73129(14) 0.8014(2) 0.0273(3) Uani d . 1
Na Na2 0.3333 0.6667 0.9533(3) 0.0251(6) Uani d S 1
N N 0.0000 0.0000 0.0452(12) 0.0243(10) Uani d S 1
Na Na3 0.6667 0.3333 0.9477(3) 0.0248(6) Uani d S 1
O O13 0.0000 0.0000 0.8007(19) 0.041(2) Uiso d SP 0.50
O O14 0.3333 0.6667 0.7692(9) 0.090(3) Uiso d S 1

loop_
_atom_site_aniso_label
_atom_site_aniso_U_11
_atom_site_aniso_U_22
_atom_site_aniso_U_33
_atom_site_aniso_U_12
_atom_site_aniso_U_13
_atom_site_aniso_U_23
Mn2 0.0140(2) 0.01171(19) 0.0136(2) 0.00596(15) -0.00045(17) 0.00050(14)
P1 0.0127(4) 0.0114(4) 0.0093(4) 0.0061(3) 0.0005(3) 0.0014(3)
P2 0.0128(4) 0.0126(4) 0.0103(4) 0.0061(4) -0.0003(4) 0.0009(3)
B1 0.0110(17) 0.0120(17) 0.0113(18) 0.0050(14) 0.0000(15) 0.0011(15)
B2 0.018(2) 0.0153(18) 0.014(2) 0.0096(16) 0.0016(16) 0.0004(16)
B3 0.0135(13) 0.0121(12) 0.0206(17) 0.0054(10) 0.0010(19) 0.0038(19)
O1 0.0212(13) 0.0161(12) 0.0113(14) 0.0079(11) 0.0016(11) 0.0013(10)
O2 0.0210(14) 0.0136(12) 0.0125(12) 0.0076(11) 0.0022(11) 0.0018(10)
O3 0.0168(13) 0.0148(12) 0.0128(14) 0.0075(10) -0.0020(11) 0.0041(10)
O4 0.0158(12) 0.0161(12) 0.0214(14) 0.0081(11) 0.0002(11) -0.0001(11)
O5 0.0188(13) 0.0134(12) 0.0129(12) 0.0078(10) 0.0019(11) 0.0022(10)
O6 0.0211(13) 0.0129(12) 0.0184(15) 0.0074(11) 0.0021(12) 0.0014(11)
O7 0.0179(14) 0.0180(13) 0.0150(15) 0.0061(11) -0.0019(12) 0.0034(11)
O8 0.0124(11) 0.0162(12) 0.0229(14) 0.0064(10) 0.0007(11) -0.0036(11)
O9 0.0159(12) 0.0160(12) 0.0086(12) 0.0053(10) 0.0001(11) -0.0001(11)
O10 0.0151(8) 0.0132(8) 0.0117(8) 0.0074(7) -0.0023(13) -0.0018(13)
O11 0.0146(12) 0.0156(12) 0.0142(14) 0.0055(10) -0.0013(11) -0.0007(11)
O12 0.0143(10) 0.0297(12) 0.0193(13) 0.0055(9) -0.0020(14) 0.0008(15)
Na1 0.0289(7) 0.0381(7) 0.0212(7) 0.0215(6) -0.0001(10) -0.0012(11)
Na2 0.0238(8) 0.0238(8) 0.0278(15) 0.0119(4) 0.000 0.000
N 0.0161(12) 0.0161(12) 0.041(3) 0.0081(6) 0.000 0.000
Na3 0.0241(8) 0.0241(8) 0.0261(14) 0.0121(4) 0.000 0.000

loop_
_atom_type_symbol
_atom_type_description
_atom_type_scat_dispersion_real
_atom_type_scat_dispersion_imag
_atom_type_scat_source
O O 0.0106 0.0060 'International Tables Vol C Tables 4.2.6.8 and 6.1.1.4'
B B 0.0013 0.0007 'International Tables Vol C Tables 4.2.6.8 and 6.1.1.4'
Mn Mn 0.3368 0.7283 'International Tables Vol C Tables 4.2.6.8 and 6.1.1.4'
N N 0.0061 0.0033 'International Tables Vol C Tables 4.2.6.8 and 6.1.1.4'
Na Na 0.0362 0.0249 'International Tables Vol C Tables 4.2.6.8 and 6.1.1.4'
H H 0.0000 0.0000 'International Tables Vol C Tables 4.2.6.8 and 6.1.1.4'
P P 0.1023 0.0942 'International Tables Vol C Tables 4.2.6.8 and 6.1.1.4'

loop_
_geom_angle_atom_site_label_1
_geom_angle_atom_site_label_2
_geom_angle_atom_site_label_3
_geom_angle_site_symmetry_1
_geom_angle_site_symmetry_3
_geom_angle
O8 Mn2 O1 . 1_554 95.34(12)
O8 Mn2 O6 . . 89.88(12)
O1 Mn2 O6 1_554 . 174.49(15)
O8 Mn2 O4 . 5_565 174.93(18)
O1 Mn2 O4 1_554 5_565 88.22(11)
O6 Mn2 O4 . 5_565 86.46(12)
O8 Mn2 O9 . . 86.00(12)
O1 Mn2 O9 1_554 . 82.24(11)
O6 Mn2 O9 . . 96.39(14)
O4 Mn2 O9 5_565 . 90.91(12)
O8 Mn2 O11 . 1_554 93.89(12)
O1 Mn2 O11 1_554 1_554 97.79(14)
O6 Mn2 O11 . 1_554 83.59(12)
O4 Mn2 O11 5_565 1_554 89.20(12)
O9 Mn2 O11 . 1_554 179.89(14)
O1 P1 O4 1_554 . 113.43(17)
O1 P1 O2 1_554 1_554 105.09(17)
O4 P1 O2 . 1_554 112.12(18)
O1 P1 O3 1_554 . 111.51(18)
O4 P1 O3 . . 109.4(2)
O2 P1 O3 1_554 . 104.87(18)
O6 P2 O8 . 3_655 114.34(17)
O6 P2 O5 . . 104.92(18)
O8 P2 O5 3_655 . 112.87(17)
O6 P2 O7 . 1_554 110.57(19)
O8 P2 O7 3_655 1_554 109.5(2)
O5 P2 O7 . 1_554 104.11(17)
O10 B1 O5 . 6 109.7(3)
O10 B1 O3 . 2_665 108.1(3)
O5 B1 O3 6 2_665 108.4(3)
O10 B1 O9 . 2_665 110.9(3)
O5 B1 O9 6 2_665 110.6(3)
O3 B1 O9 2_665 2_665 109.0(3)
O10 B2 O7 . . 109.1(4)
O10 B2 O2 . 5_565 109.2(3)
O7 B2 O2 . 5_565 107.9(3)
O10 B2 O11 . . 111.2(3)
O7 B2 O11 . . 110.1(4)
O2 B2 O11 5_565 . 109.2(4)
O9 B3 O11 2_665 . 123.0(3)
O9 B3 O12 2_665 . 120.0(5)
O11 B3 O12 . . 117.0(5)
P1 O1 Mn2 1_556 1_556 126.55(19)
P1 O1 Na1 1_556 . 101.82(16)
Mn2 O1 Na1 1_556 . 121.96(15)
P1 O1 Na2 1_556 . 83.98(13)
Mn2 O1 Na2 1_556 . 94.45(11)
Na1 O1 Na2 . . 123.48(15)
B2 O2 P1 3_665 1_556 135.3(3)
B2 O2 Na1 3_665 . 132.2(3)
P1 O2 Na1 1_556 . 92.40(14)
B1 O3 P1 2_664 . 127.0(3)
P1 O4 Mn2 . 3_665 127.87(17)
P1 O4 Na2 . 1_554 101.43(16)
Mn2 O4 Na2 3_665 1_554 107.56(13)
B1 O5 P2 4_554 . 131.9(3)
B1 O5 Na1 4_554 2_664 133.0(2)
P2 O5 Na1 . 2_664 94.29(14)
P2 O6 Mn2 . . 125.0(2)
P2 O6 Na1 . 2_664 102.20(17)
Mn2 O6 Na1 . 2_664 128.53(15)
B2 O7 P2 . 1_556 127.6(3)
P2 O8 Mn2 5_665 . 128.59(17)
P2 O8 Na3 5_665 1_554 122.40(16)
Mn2 O8 Na3 . 1_554 106.59(13)
B3 O9 B1 2_664 2_664 119.0(3)
B3 O9 Mn2 2_664 . 120.6(2)
B1 O9 Mn2 2_664 . 118.7(2)
B2 O10 B1 . . 118.2(2)
B2 O10 Na1 . 3_655 115.7(3)
B1 O10 Na1 . 3_655 119.3(3)
B3 O11 B2 . . 117.6(3)
B3 O11 Mn2 . 1_556 122.7(2)
B2 O11 Mn2 . 1_556 116.6(3)
B3 O12 Na1 . . 115.5(2)
B3 O12 Na3 . . 94.0(3)
Na1 O12 Na3 . . 125.72(15)
B3 O12 H1 . . 106(5)
Na1 O12 H1 . . 81(5)
Na3 O12 H1 . . 135(5)
O10 Na1 O1 5_665 . 125.56(16)
O10 Na1 O6 5_665 2_665 120.09(16)
O1 Na1 O6 . 2_665 108.15(9)
O10 Na1 O5 5_665 2_665 114.43(12)
O1 Na1 O5 . 2_665 111.70(11)
O6 Na1 O5 2_665 2_665 57.80(11)
O10 Na1 O2 5_665 . 117.98(12)
O1 Na1 O2 . . 57.76(11)
O6 Na1 O2 2_665 . 111.69(11)
O5 Na1 O2 2_665 . 67.76(7)
O10 Na1 O12 5_665 . 80.64(8)
O1 Na1 O12 . . 85.06(12)
O6 Na1 O12 2_665 . 79.46(12)
O5 Na1 O12 2_665 . 136.89(14)
O2 Na1 O12 . . 142.78(14)
O14 Na2 O4 . 3_666 120.17(10)
O14 Na2 O4 . 1_556 120.17(10)
O4 Na2 O4 3_666 1_556 96.95(13)
O14 Na2 O4 . 5_566 120.17(10)
O4 Na2 O4 3_666 5_566 96.95(13)
O4 Na2 O4 1_556 5_566 96.95(13)
O14 Na2 O1 . 3_665 91.45(9)
O4 Na2 O1 3_666 3_665 57.64(10)
O4 Na2 O1 1_556 3_665 69.66(9)
O4 Na2 O1 5_566 3_665 147.64(16)
O14 Na2 O1 . 5_565 91.45(9)
O4 Na2 O1 3_666 5_565 69.66(10)
O4 Na2 O1 1_556 5_565 147.64(16)
O4 Na2 O1 5_566 5_565 57.64(10)
O1 Na2 O1 3_665 5_565 119.937(9)
O14 Na2 O1 . . 91.45(9)
O4 Na2 O1 3_666 . 147.64(16)
O4 Na2 O1 1_556 . 57.64(10)
O4 Na2 O1 5_566 . 69.66(9)
O1 Na2 O1 3_665 . 119.937(9)
O1 Na2 O1 5_565 . 119.937(8)
O8 Na3 O8 5_666 3_656 93.15(13)
O8 Na3 O8 5_666 1_556 93.15(13)
O8 Na3 O8 3_656 1_556 93.15(13)
O8 Na3 O12 5_666 3_655 120.52(9)
O8 Na3 O12 3_656 3_655 78.10(11)
O8 Na3 O12 1_556 3_655 145.34(9)
O8 Na3 O12 5_666 5_665 78.10(10)
O8 Na3 O12 3_656 5_665 145.34(9)
O8 Na3 O12 1_556 5_665 120.52(9)
O12 Na3 O12 3_655 5_665 77.89(13)
O8 Na3 O12 5_666 . 145.34(9)
O8 Na3 O12 3_656 . 120.52(9)
O8 Na3 O12 1_556 . 78.10(10)
O12 Na3 O12 3_655 . 77.89(13)
O12 Na3 O12 5_665 . 77.89(13)

loop_
_geom_bond_atom_site_label_1
_geom_bond_atom_site_label_2
_geom_bond_site_symmetry_2
_geom_bond_distance
Mn2 O8 . 2.118(3)
Mn2 O1 1_554 2.126(3)
Mn2 O6 . 2.127(3)
Mn2 O4 5_565 2.162(3)
Mn2 O9 . 2.303(3)
Mn2 O11 1_554 2.326(4)
Mn2 Na3 1_554 3.6069(13)
Mn2 Na2 1_554 3.6582(12)
P1 O1 1_554 1.513(3)
P1 O4 . 1.514(3)
P1 O2 1_554 1.550(3)
P1 O3 . 1.555(3)
P1 Na2 1_554 3.0544(12)
P1 Na1 1_554 3.094(3)
P2 O6 . 1.500(3)
P2 O8 3_655 1.505(3)
P2 O5 . 1.562(3)
P2 O7 1_554 1.562(3)
P2 Na1 2_664 3.118(3)
P2 Na3 1_554 3.4270(19)
B1 O10 . 1.430(5)
B1 O5 6 1.475(5)
B1 O3 2_665 1.491(5)
B1 O9 2_665 1.493(5)
B2 O10 . 1.416(6)
B2 O7 . 1.466(6)
B2 O2 5_565 1.494(5)
B2 O11 . 1.509(5)
B3 O9 2_665 1.354(6)
B3 O11 . 1.371(6)
B3 O12 . 1.386(4)
O1 P1 1_556 1.513(3)
O1 Mn2 1_556 2.126(3)
O1 Na1 . 2.407(4)
O1 Na2 . 2.817(3)
O2 B2 3_665 1.494(5)
O2 P1 1_556 1.550(3)
O2 Na1 . 2.614(4)
O3 B1 2_664 1.491(5)
O4 Mn2 3_665 2.162(3)
O4 Na2 1_554 2.370(3)
O5 B1 4_554 1.475(5)
O5 Na1 2_664 2.584(3)
O6 Na1 2_664 2.434(4)
O7 P2 1_556 1.562(3)
O8 P2 5_665 1.505(3)
O8 Na3 1_554 2.376(3)
O9 B3 2_664 1.354(6)
O9 B1 2_664 1.493(5)
O10 Na1 3_655 2.360(2)
O11 Mn2 1_556 2.326(4)
O12 Na1 . 2.656(3)
O12 Na3 . 2.768(4)
O12 H1 . 0.86(8)
Na1 O10 5_665 2.360(2)
Na1 O6 2_665 2.434(4)
Na1 O5 2_665 2.584(3)
Na1 P1 1_556 3.094(3)
Na1 P2 2_665 3.118(3)
Na1 H1 . 2.66(8)
Na2 O14 . 2.232(11)
Na2 O4 3_666 2.370(3)
Na2 O4 1_556 2.370(3)
Na2 O4 5_566 2.370(3)
Na2 O1 3_665 2.817(3)
Na2 O1 5_565 2.817(3)
Na2 P1 3_666 3.0544(12)
Na2 P1 1_556 3.0544(12)
Na2 P1 5_566 3.0544(12)
Na2 Mn2 3_666 3.6582(12)
Na2 Mn2 5_566 3.6582(12)
Na3 O8 5_666 2.376(3)
Na3 O8 3_656 2.376(3)
Na3 O8 1_556 2.376(3)
Na3 O12 3_655 2.768(4)
Na3 O12 5_665 2.768(4)
Na3 P2 3_656 3.4270(19)
Na3 P2 5_666 3.4270(19)
Na3 P2 1_556 3.4270(19)
Na3 Mn2 5_666 3.6069(13)
Na3 Mn2 3_656 3.6069(13)
Na3 Mn2 1_556 3.6069(13)

loop_
_geom_hbond_atom_site_label_D
_geom_hbond_atom_site_label_H
_geom_hbond_atom_site_label_A
_geom_hbond_site_symmetry_A
_geom_hbond_distance_DH
_geom_hbond_distance_HA
_geom_hbond_distance_DA
_geom_hbond_angle_DHA
_geom_hbond_publ_flag
O12 H1 O4 6_655 0.86(7) 2.11(7) 2.959(3) 167(3) y
O13 . O10 5 . . 2.8035(11) . y
O13 . N 2 . . 3.077(16) . y
O14 . O8 6 . . 3.284(5) . y
O14 . O6 6 . . 3.333(3) . y
N . O13 1_554 . . 2.988(16) . y
N . O3 1_445 . . 2.991(3) . y
N . O7 1_554 . . 3.047(3) . y
